data_4502517
loop_
_publ_author_name
'Bai, Hong-Ye'
'Ma, Jian-Fang'
'Yang, Jin'
'Liu, Ying-Ying'
Hua-Wu,
'Ma, Ji-Cheng'

_publ_section_title
;
 Effect of Anions on the Self-Assembly of Cd(II)-Containing Coordination
 Polymers Based on a Novel Flexible Tetrakis(imidazole) Ligand
;
_journal_issue 2
_journal_name_full 'Crystal Growth &amp; Design'
_journal_page_first 995
_journal_paper_doi 10.1021/cg901332m
_journal_volume 10
_journal_year 2010
_chemical_formula_moiety 'C16.50 H14 CD N4 O4'
_chemical_formula_sum 'C16.5 H14 Cd N4 O4'
_chemical_formula_weight 444.72
_chemical_name_systematic
;
 ?
;
_space_group_IT_number 15
_symmetry_cell_setting monoclinic
_symmetry_space_group_name_Hall '-C 2yc'
_symmetry_space_group_name_H-M 'C 1 2/c 1'
_atom_sites_solution_hydrogens geom
_atom_sites_solution_primary direct
_atom_sites_solution_secondary difmap
_audit_creation_method SHELXL-97
_cell_angle_alpha 90.00
_cell_angle_beta 90.300(4)
_cell_angle_gamma 90.00
_cell_formula_units_Z 8
_cell_length_a 18.2560(7)
_cell_length_b 9.0690(4)
_cell_length_c 19.0920(7)
_cell_measurement_reflns_used 3879
_cell_measurement_temperature 293(2)
_cell_measurement_theta_max 29.4
_cell_measurement_theta_min 4.2
_cell_volume 3160.9(2)
_computing_cell_refinement CrysAlis
_computing_data_collection 'CrysAlis (Oxford Diffraction, 2006)'
_computing_data_reduction CrysAlis
_computing_structure_refinement 'SHELXL-97 (Sheldrick, 1997)'
_computing_structure_solution 'SHELXS-97 (Sheldrick, 1997)'
_diffrn_ambient_temperature 293(2)
_diffrn_detector_area_resol_mean 10.0
_diffrn_measured_fraction_theta_full 0.994
_diffrn_measured_fraction_theta_max 0.890
_diffrn_measurement_device_type 'Oxford Diffraction Gemini R Ultra'
_diffrn_measurement_method '\w scan'
_diffrn_radiation_monochromator graphite
_diffrn_radiation_source 'fine-focus sealed tube'
_diffrn_radiation_type MoK\a
_diffrn_radiation_wavelength 0.71073
_diffrn_reflns_av_R_equivalents 0.0278
_diffrn_reflns_av_sigmaI/netI 0.0289
_diffrn_reflns_limit_h_max 24
_diffrn_reflns_limit_h_min -21
_diffrn_reflns_limit_k_max 11
_diffrn_reflns_limit_k_min -12
_diffrn_reflns_limit_l_max 25
_diffrn_reflns_limit_l_min -23
_diffrn_reflns_number 12778
_diffrn_reflns_theta_full 25.00
_diffrn_reflns_theta_max 29.36
_diffrn_reflns_theta_min 4.17
_exptl_absorpt_coefficient_mu 1.414
_exptl_absorpt_correction_T_max 0.8054
_exptl_absorpt_correction_T_min 0.7014
_exptl_absorpt_correction_type multi-scan
_exptl_absorpt_process_details
;
CrysAlis (Oxford Diffraction, 2006)
;
_exptl_crystal_colour colorless
_exptl_crystal_density_diffrn 1.869
_exptl_crystal_density_method 'not measured'
_exptl_crystal_description block
_exptl_crystal_F_000 1768
_exptl_crystal_size_max 0.27
_exptl_crystal_size_mid 0.21
_exptl_crystal_size_min 0.16
_refine_diff_density_max 0.539
_refine_diff_density_min -0.318
_refine_diff_density_rms 0.072
_refine_ls_extinction_method none
_refine_ls_goodness_of_fit_ref 1.050
_refine_ls_hydrogen_treatment constr
_refine_ls_matrix_type full
_refine_ls_number_parameters 231
_refine_ls_number_reflns 3879
_refine_ls_number_restraints 0
_refine_ls_restrained_S_all 1.050
_refine_ls_R_factor_all 0.0346
_refine_ls_R_factor_gt 0.0232
_refine_ls_shift/su_max 0.002
_refine_ls_shift/su_mean 0.000
_refine_ls_structure_factor_coef Fsqd
_refine_ls_weighting_details 'calc w=1/[\s^2^(Fo^2^)+(0.0265P)^2^+0.0000P] where P=(Fo^2^+2Fc^2^)/3'
_refine_ls_weighting_scheme calc
_refine_ls_wR_factor_gt 0.0490
_refine_ls_wR_factor_ref 0.0512
_reflns_number_gt 3146
_reflns_number_total 3879
_reflns_threshold_expression >2\s(I)
_cod_data_source_file cg901332m_si_002.cif
_cod_data_source_block Compound-6
_cod_original_sg_symbol_Hall '-C 2yc '
_cod_original_sg_symbol_H-M 'C 2/c'
_cod_original_formula_sum 'C16.50 H14 Cd N4 O4'
_cod_database_code 4502517

loop_
_symmetry_equiv_pos_as_xyz
'x, y, z'
'-x, y, -z+1/2'
'x+1/2, y+1/2, z'
'-x+1/2, y+1/2, -z+1/2'
'-x, -y, -z'
'x, -y, z-1/2'
'-x+1/2, -y+1/2, -z'
'x+1/2, -y+1/2, z-1/2'

loop_
_atom_site_label
_atom_site_type_symbol
_atom_site_fract_x
_atom_site_fract_y
_atom_site_fract_z
_atom_site_U_iso_or_equiv
_atom_site_adp_type
_atom_site_occupancy
_atom_site_symmetry_multiplicity
_atom_site_calc_flag
_atom_site_refinement_flags
Cd1 Cd 0.563057(7) 1.151798(15) 0.554037(7) 0.02227(5) Uani 1 1 d .
C1 C 0.48695(11) 0.6338(2) 0.57330(10) 0.0274(4) Uani 1 1 d .
H1 H 0.5344 0.6711 0.5724 0.033 Uiso 1 1 calc R
C2 C 0.37524(12) 0.5874(3) 0.54718(11) 0.0338(5) Uani 1 1 d .
H2 H 0.3303 0.5881 0.5241 0.041 Uiso 1 1 calc R
C3 C 0.39065(12) 0.5101(3) 0.60540(11) 0.0338(5) Uani 1 1 d .
H3 H 0.3590 0.4479 0.6294 0.041 Uiso 1 1 calc R
C4 C 0.49916(12) 0.4852(2) 0.68530(10) 0.0276(5) Uani 1 1 d .
H4A H 0.5495 0.4628 0.6731 0.033 Uiso 1 1 calc R
H4B H 0.4760 0.3933 0.6989 0.033 Uiso 1 1 calc R
C5 C 0.5000 0.5896(3) 0.7500 0.0219(6) Uani 1 2 d S
C6 C 0.57113(11) 0.6812(2) 0.75273(10) 0.0261(4) Uani 1 1 d .
H5A H 0.5673 0.7505 0.7912 0.031 Uiso 1 1 calc R
H5B H 0.6114 0.6150 0.7636 0.031 Uiso 1 1 calc R
C7 C 0.64691(11) 0.7316(3) 0.64475(11) 0.0317(5) Uani 1 1 d .
H7A H 0.6784 0.6511 0.6472 0.038 Uiso 1 1 calc R
C8 C 0.64755(12) 0.8409(3) 0.59629(12) 0.0329(5) Uani 1 1 d .
H8A H 0.6796 0.8470 0.5587 0.039 Uiso 1 1 calc R
C9 C 0.56090(11) 0.8912(2) 0.66776(10) 0.0261(4) Uani 1 1 d .
H9A H 0.5222 0.9388 0.6897 0.031 Uiso 1 1 calc R
C10 C 0.68618(10) 1.2766(2) 0.61531(10) 0.0225(4) Uani 1 1 d .
C11 C 0.74461(10) 1.3696(2) 0.64879(10) 0.0210(4) Uani 1 1 d .
C12 C 0.73751(11) 1.4126(2) 0.71843(10) 0.0249(4) Uani 1 1 d .
H12 H 0.6987 1.3771 0.7449 0.030 Uiso 1 1 calc R
C13 C 0.78739(11) 1.5071(2) 0.74833(10) 0.0275(5) Uani 1 1 d .
H13 H 0.7825 1.5347 0.7950 0.033 Uiso 1 1 calc R
C14 C 0.84520(10) 1.5614(2) 0.70896(10) 0.0252(4) Uani 1 1 d .
H14 H 0.8784 1.6268 0.7291 0.030 Uiso 1 1 calc R
C15 C 0.85373(10) 1.5181(2) 0.63933(10) 0.0218(4) Uani 1 1 d .
C16 C 0.80378(10) 1.4215(2) 0.60948(10) 0.0214(4) Uani 1 1 d .
H16 H 0.8096 1.3911 0.5633 0.026 Uiso 1 1 calc R
C17 C 0.91849(10) 1.5734(2) 0.59825(10) 0.0232(4) Uani 1 1 d .
O1 O 0.62314(7) 1.28542(19) 0.64186(8) 0.0378(4) Uani 1 1 d .
O2 O 0.70041(8) 1.19898(18) 0.56353(7) 0.0322(3) Uani 1 1 d .
O3 O 0.96127(8) 1.66262(16) 0.62729(8) 0.0337(4) Uani 1 1 d .
O4 O 0.93019(8) 1.52594(18) 0.53776(8) 0.0367(4) Uani 1 1 d .
N1 N 0.43645(9) 0.66552(19) 0.52679(9) 0.0283(4) Uani 1 1 d .
N2 N 0.46191(9) 0.54048(19) 0.62270(8) 0.0248(4) Uani 1 1 d .
N3 N 0.59020(9) 0.76389(18) 0.68975(8) 0.0248(4) Uani 1 1 d .
N4 N 0.59374(9) 0.9406(2) 0.61117(9) 0.0283(4) Uani 1 1 d .

loop_
_atom_site_aniso_label
_atom_site_aniso_U_11
_atom_site_aniso_U_22
_atom_site_aniso_U_33
_atom_site_aniso_U_23
_atom_site_aniso_U_13
_atom_site_aniso_U_12
Cd1 0.02332(8) 0.02083(8) 0.02266(8) 0.00161(6) -0.00124(5) -0.00500(6)
C1 0.0260(10) 0.0311(12) 0.0250(10) 0.0002(9) -0.0009(8) -0.0018(9)
C2 0.0304(12) 0.0373(13) 0.0336(12) 0.0064(10) -0.0071(9) -0.0094(10)
C3 0.0338(12) 0.0362(13) 0.0314(11) 0.0054(9) -0.0015(9) -0.0101(10)
C4 0.0412(12) 0.0187(10) 0.0229(10) -0.0016(8) -0.0064(9) 0.0049(9)
C5 0.0309(15) 0.0141(13) 0.0207(13) 0.000 -0.0038(11) 0.000
C6 0.0303(11) 0.0225(11) 0.0255(10) 0.0054(8) -0.0062(8) -0.0007(9)
C7 0.0264(11) 0.0316(12) 0.0373(12) 0.0033(10) 0.0011(9) 0.0046(10)
C8 0.0285(11) 0.0355(13) 0.0347(12) 0.0049(10) 0.0033(9) -0.0009(10)
C9 0.0280(11) 0.0218(10) 0.0283(11) 0.0034(8) -0.0044(8) -0.0011(9)
C10 0.0215(10) 0.0198(10) 0.0263(10) 0.0052(8) -0.0049(8) -0.0008(8)
C11 0.0185(9) 0.0191(10) 0.0255(10) 0.0006(8) -0.0023(7) -0.0002(8)
C12 0.0214(10) 0.0280(11) 0.0254(10) 0.0018(8) 0.0032(8) -0.0028(9)
C13 0.0296(10) 0.0315(12) 0.0213(10) -0.0019(8) -0.0012(8) -0.0003(9)
C14 0.0246(10) 0.0252(11) 0.0257(10) -0.0035(8) -0.0065(8) -0.0038(9)
C15 0.0185(9) 0.0204(10) 0.0263(10) -0.0003(8) -0.0026(7) 0.0012(8)
C16 0.0219(9) 0.0208(10) 0.0215(9) -0.0016(7) -0.0009(7) -0.0004(8)
C17 0.0202(9) 0.0196(10) 0.0297(10) 0.0006(8) -0.0018(8) -0.0010(8)
O1 0.0171(7) 0.0424(10) 0.0539(10) -0.0170(8) 0.0015(7) -0.0040(7)
O2 0.0296(8) 0.0407(9) 0.0263(8) -0.0075(7) 0.0016(6) -0.0120(7)
O3 0.0264(8) 0.0317(9) 0.0430(9) -0.0090(7) 0.0040(6) -0.0122(7)
O4 0.0386(9) 0.0435(10) 0.0281(8) -0.0069(7) 0.0082(6) -0.0104(7)
N1 0.0301(9) 0.0283(10) 0.0264(9) 0.0036(7) -0.0044(7) -0.0024(8)
N2 0.0322(9) 0.0219(9) 0.0201(8) -0.0021(7) -0.0039(7) 0.0012(8)
N3 0.0274(9) 0.0211(9) 0.0258(9) 0.0048(7) -0.0024(7) -0.0008(7)
N4 0.0306(9) 0.0251(9) 0.0294(9) 0.0050(7) -0.0020(7) -0.0043(8)

loop_
_atom_type_symbol
_atom_type_description
_atom_type_scat_dispersion_real
_atom_type_scat_dispersion_imag
_atom_type_scat_source
C C 0.0033 0.0016 'International Tables Vol C Tables 4.2.6.8 and 6.1.1.4'
H H 0.0000 0.0000 'International Tables Vol C Tables 4.2.6.8 and 6.1.1.4'
O O 0.0106 0.0060 'International Tables Vol C Tables 4.2.6.8 and 6.1.1.4'
Cd Cd -0.8075 1.2024 'International Tables Vol C Tables 4.2.6.8 and 6.1.1.4'
N N 0.0061 0.0033 'International Tables Vol C Tables 4.2.6.8 and 6.1.1.4'

loop_
_geom_angle_atom_site_label_1
_geom_angle_atom_site_label_2
_geom_angle_atom_site_label_3
_geom_angle
_geom_angle_site_symmetry_1
_geom_angle_site_symmetry_3
N1 Cd1 N4 160.37(6) 5_676 .
N1 Cd1 O3 112.56(6) 5_676 3_445
N4 Cd1 O3 86.72(6) . 3_445
N1 Cd1 O1 96.09(6) 5_676 .
N4 Cd1 O1 88.81(6) . .
O3 Cd1 O1 85.44(5) 3_445 .
N1 Cd1 O4 89.62(6) 5_676 7_676
N4 Cd1 O4 76.67(6) . 7_676
O3 Cd1 O4 120.88(5) 3_445 7_676
O1 Cd1 O4 148.40(5) . 7_676
N1 Cd1 O2 85.31(6) 5_676 .
N4 Cd1 O2 82.39(6) . .
O3 Cd1 O2 137.42(5) 3_445 .
O1 Cd1 O2 53.43(5) . .
O4 Cd1 O2 96.38(5) 7_676 .
N1 C1 N2 111.86(18) . .
N1 C1 H1 124.1 . .
N2 C1 H1 124.1 . .
C3 C2 N1 109.56(19) . .
C3 C2 H2 125.2 . .
N1 C2 H2 125.2 . .
C2 C3 N2 106.85(18) . .
C2 C3 H3 126.6 . .
N2 C3 H3 126.6 . .
N2 C4 C5 116.29(16) . .
N2 C4 H4A 108.2 . .
C5 C4 H4A 108.2 . .
N2 C4 H4B 108.2 . .
C5 C4 H4B 108.2 . .
H4A C4 H4B 107.4 . .
C6 C5 C6 114.8(2) . 2_656
C6 C5 C4 111.07(11) . .
C6 C5 C4 107.23(10) 2_656 .
C6 C5 C4 107.23(10) . 2_656
C6 C5 C4 111.07(11) 2_656 2_656
C4 C5 C4 105.1(2) . 2_656
N3 C6 C5 116.94(15) . .
N3 C6 H5A 108.1 . .
C5 C6 H5A 108.1 . .
N3 C6 H5B 108.1 . .
C5 C6 H5B 108.1 . .
H5A C6 H5B 107.3 . .
C8 C7 N3 106.21(19) . .
C8 C7 H7A 126.9 . .
N3 C7 H7A 126.9 . .
C7 C8 N4 109.45(18) . .
C7 C8 H8A 125.3 . .
N4 C8 H8A 125.3 . .
N4 C9 N3 111.58(18) . .
N4 C9 H9A 124.2 . .
N3 C9 H9A 124.2 . .
O2 C10 O1 123.39(18) . .
O2 C10 C11 120.43(16) . .
O1 C10 C11 116.16(17) . .
C12 C11 C16 119.59(18) . .
C12 C11 C10 119.65(17) . .
C16 C11 C10 120.62(17) . .
C13 C12 C11 120.47(18) . .
C13 C12 H12 119.8 . .
C11 C12 H12 119.8 . .
C12 C13 C14 120.04(18) . .
C12 C13 H13 120.0 . .
C14 C13 H13 120.0 . .
C13 C14 C15 120.32(19) . .
C13 C14 H14 119.8 . .
C15 C14 H14 119.8 . .
C16 C15 C14 119.55(17) . .
C16 C15 C17 120.83(17) . .
C14 C15 C17 119.59(17) . .
C15 C16 C11 120.01(17) . .
C15 C16 H16 120.0 . .
C11 C16 H16 120.0 . .
O4 C17 O3 121.44(18) . .
O4 C17 C15 120.24(17) . .
O3 C17 C15 118.26(17) . .
C10 O1 Cd1 96.00(12) . .
C10 O2 Cd1 86.67(11) . .
C17 O3 Cd1 101.79(12) . 3
C17 O4 Cd1 156.92(14) . 7_676
C1 N1 C2 105.31(17) . .
C1 N1 Cd1 128.18(15) . 5_676
C2 N1 Cd1 125.01(14) . 5_676
C1 N2 C3 106.41(16) . .
C1 N2 C4 129.02(17) . .
C3 N2 C4 124.49(17) . .
C9 N3 C7 106.69(16) . .
C9 N3 C6 127.17(17) . .
C7 N3 C6 125.91(18) . .
C9 N4 C8 106.05(17) . .
C9 N4 Cd1 124.63(14) . .
C8 N4 Cd1 129.32(13) . .

loop_
_geom_bond_atom_site_label_1
_geom_bond_atom_site_label_2
_geom_bond_distance
_geom_bond_site_symmetry_2
Cd1 N1 2.264(2) 5_676
Cd1 N4 2.273(2) .
Cd1 O3 2.334(1) 3_445
Cd1 O1 2.338(2) .
Cd1 O4 2.385(2) 7_676
Cd1 O2 2.549(1) .
C1 N1 1.309(3) .
C1 N2 1.349(3) .
C1 H1 0.9300 .
C2 C3 1.342(3) .
C2 N1 1.381(3) .
C2 H2 0.9300 .
C3 N2 1.368(3) .
C3 H3 0.9300 .
C4 N2 1.461(2) .
C4 C5 1.557(2) .
C4 H4A 0.9700 .
C4 H4B 0.9700 .
C5 C6 1.542(2) .
C5 C6 1.542(2) 2_656
C5 C4 1.557(2) 2_656
C6 N3 1.461(2) .
C6 H5A 0.9700 .
C6 H5B 0.9700 .
C7 C8 1.356(3) .
C7 N3 1.380(3) .
C7 H7A 0.9300 .
C8 N4 1.366(3) .
C8 H8A 0.9300 .
C9 N4 1.317(3) .
C9 N3 1.339(3) .
C9 H9A 0.9300 .
C10 O2 1.242(2) .
C10 O1 1.262(2) .
C10 C11 1.500(3) .
C11 C12 1.392(3) .
C11 C16 1.400(3) .
C12 C13 1.372(3) .
C12 H12 0.9300 .
C13 C14 1.389(3) .
C13 H13 0.9300 .
C14 C15 1.395(3) .
C14 H14 0.9300 .
C15 C16 1.385(3) .
C15 C17 1.508(3) .
C16 H16 0.9300 .
C17 O4 1.252(2) .
C17 O3 1.252(2) .
O3 Cd1 2.3337(14) 3
O4 Cd1 2.3848(15) 7_676
N1 Cd1 2.2642(17) 5_676

loop_
_geom_torsion_atom_site_label_1
_geom_torsion_atom_site_label_2
_geom_torsion_atom_site_label_3
_geom_torsion_atom_site_label_4
_geom_torsion
_geom_torsion_site_symmetry_1
_geom_torsion_site_symmetry_4
N1 C2 C3 N2 0.7(3) . .
N2 C4 C5 C6 -94.90(19) . .
N2 C4 C5 C6 31.2(2) . 2_656
N2 C4 C5 C4 149.5(2) . 2_656
C6 C5 C6 N3 -69.00(15) 2_656 .
C4 C5 C6 N3 52.8(2) . .
C4 C5 C6 N3 167.10(17) 2_656 .
N3 C7 C8 N4 1.2(2) . .
O2 C10 C11 C12 -156.86(19) . .
O1 C10 C11 C12 24.6(3) . .
O2 C10 C11 C16 27.3(3) . .
O1 C10 C11 C16 -151.21(19) . .
C16 C11 C12 C13 1.0(3) . .
C10 C11 C12 C13 -174.88(19) . .
C11 C12 C13 C14 0.5(3) . .
C12 C13 C14 C15 -1.2(3) . .
C13 C14 C15 C16 0.5(3) . .
C13 C14 C15 C17 -177.55(18) . .
C14 C15 C16 C11 1.0(3) . .
C17 C15 C16 C11 179.01(17) . .
C12 C11 C16 C15 -1.7(3) . .
C10 C11 C16 C15 174.13(18) . .
C16 C15 C17 O4 -4.0(3) . .
C14 C15 C17 O4 174.03(19) . .
C16 C15 C17 O3 178.74(18) . .
C14 C15 C17 O3 -3.2(3) . .
O2 C10 O1 Cd1 -7.7(2) . .
C11 C10 O1 Cd1 170.73(14) . .
N1 Cd1 O1 C10 -75.64(13) 5_676 .
N4 Cd1 O1 C10 85.31(13) . .
O3 Cd1 O1 C10 172.11(13) 3_445 .
O4 Cd1 O1 C10 23.59(19) 7_676 .
O2 Cd1 O1 C10 3.90(11) . .
O1 C10 O2 Cd1 7.1(2) . .
C11 C10 O2 Cd1 -171.34(16) . .
N1 Cd1 O2 C10 97.19(12) 5_676 .
N4 Cd1 O2 C10 -98.14(12) . .
O3 Cd1 O2 C10 -21.47(15) 3_445 .
O1 Cd1 O2 C10 -3.95(11) . .
O4 Cd1 O2 C10 -173.72(12) 7_676 .
O4 C17 O3 Cd1 -12.9(2) . 3
C15 C17 O3 Cd1 164.29(14) . 3
O3 C17 O4 Cd1 137.9(3) . 7_676
C15 C17 O4 Cd1 -39.3(4) . 7_676
N2 C1 N1 C2 -0.3(2) . .
N2 C1 N1 Cd1 166.07(13) . 5_676
C3 C2 N1 C1 -0.2(3) . .
C3 C2 N1 Cd1 -167.18(16) . 5_676
N1 C1 N2 C3 0.7(2) . .
N1 C1 N2 C4 -176.20(18) . .
C2 C3 N2 C1 -0.8(2) . .
C2 C3 N2 C4 176.28(19) . .
C5 C4 N2 C1 81.1(2) . .
C5 C4 N2 C3 -95.3(2) . .
N4 C9 N3 C7 1.4(2) . .
N4 C9 N3 C6 176.11(18) . .
C8 C7 N3 C9 -1.5(2) . .
C8 C7 N3 C6 -176.33(19) . .
C5 C6 N3 C9 77.4(3) . .
C5 C6 N3 C7 -108.8(2) . .
N3 C9 N4 C8 -0.7(2) . .
N3 C9 N4 Cd1 179.62(13) . .
C7 C8 N4 C9 -0.3(2) . .
C7 C8 N4 Cd1 179.34(15) . .
N1 Cd1 N4 C9 -178.19(17) 5_676 .
O3 Cd1 N4 C9 -8.60(16) 3_445 .
O1 Cd1 N4 C9 76.90(17) . .
O4 Cd1 N4 C9 -131.41(17) 7_676 .
O2 Cd1 N4 C9 130.15(17) . .
N1 Cd1 N4 C8 2.2(3) 5_676 .
O3 Cd1 N4 C8 171.79(19) 3_445 .
O1 Cd1 N4 C8 -102.71(18) . .
O4 Cd1 N4 C8 48.98(18) 7_676 .
O2 Cd1 N4 C8 -49.47(18) . .
